data_4122015
loop_
_publ_author_name
'Hackenberg, Jason D.'
'Kundu, Sabuj'
'Emge, Thomas J.'
'Krogh-Jespersen, Karsten'
'Goldman, Alan S.'

_publ_section_title
;
 Acid-Catalyzed Oxidative Addition of a C-H Bond to a Square Planar d(8)
 Iridium Complex.
;
_journal_issue 25
_journal_name_full 'Journal of the American Chemical Society'
_journal_page_first 8891
_journal_page_last 8894
_journal_paper_doi 10.1021/ja503953v
_journal_volume 136
_journal_year 2014
_chemical_formula_sum 'C41 H55 Ir O P2'
_chemical_formula_weight 817.99
_chemical_name_systematic
; 
 ? 
;
_space_group_IT_number 14
_symmetry_cell_setting monoclinic
_symmetry_space_group_name_Hall '-P 2ybc'
_symmetry_space_group_name_H-M 'P 1 21/c 1'
_atom_sites_solution_hydrogens geom
_atom_sites_solution_primary direct
_atom_sites_solution_secondary difmap
_audit_creation_method SHELXL-97
_cell_angle_alpha 90.00
_cell_angle_beta 109.470(1)
_cell_angle_gamma 90.00
_cell_formula_units_Z 4
_cell_length_a 20.8477(4)
_cell_length_b 11.8734(2)
_cell_length_c 16.0707(3)
_cell_measurement_reflns_used 9176
_cell_measurement_temperature 100(2)
_cell_measurement_theta_max 69.04
_cell_measurement_theta_min 2.92
_cell_volume 3750.55(12)
_computing_cell_refinement 'Bruker SAINT'
_computing_data_collection 'Bruker APEX2'
_computing_data_reduction 'Bruker SAINT'
_computing_molecular_graphics 'Bruker SHELXTL'
_computing_publication_material 'Bruker SHELXTL'
_computing_structure_refinement 'SHELXL-97 (Sheldrick, 2008)'
_computing_structure_solution 'SHELXS-97 (Sheldrick, 2008)'
_diffrn_ambient_temperature 100(2)
_diffrn_measured_fraction_theta_full 0.932
_diffrn_measured_fraction_theta_max 0.932
_diffrn_measurement_device_type 'Bruker APEX-II CCD'
_diffrn_measurement_method '\f and \w scans'
_diffrn_radiation_monochromator graphite
_diffrn_radiation_source 'fine-focus sealed tube'
_diffrn_radiation_type CuK\a
_diffrn_radiation_wavelength 1.54178
_diffrn_reflns_av_R_equivalents 0.0313
_diffrn_reflns_av_sigmaI/netI 0.0289
_diffrn_reflns_limit_h_max 24
_diffrn_reflns_limit_h_min -24
_diffrn_reflns_limit_k_max 13
_diffrn_reflns_limit_k_min -14
_diffrn_reflns_limit_l_max 19
_diffrn_reflns_limit_l_min -19
_diffrn_reflns_number 23493
_diffrn_reflns_theta_full 68.24
_diffrn_reflns_theta_max 68.24
_diffrn_reflns_theta_min 4.35
_exptl_absorpt_coefficient_mu 7.912
_exptl_absorpt_correction_T_max 0.50
_exptl_absorpt_correction_T_min 0.20
_exptl_absorpt_correction_type multi-scan
_exptl_absorpt_process_details 'Bruker SAINT (SADABS)'
_exptl_crystal_colour colourless
_exptl_crystal_density_diffrn 1.449
_exptl_crystal_density_method 'not measured'
_exptl_crystal_description lathe
_exptl_crystal_F_000 1664
_exptl_crystal_size_max 0.30
_exptl_crystal_size_mid 0.20
_exptl_crystal_size_min 0.10
_refine_diff_density_max 2.398
_refine_diff_density_min -1.177
_refine_diff_density_rms 0.120
_refine_ls_extinction_coef 0.000225(17)
_refine_ls_extinction_expression Fc^*^=kFc[1+0.001xFc^2^\l^3^/sin(2\q)]^-1/4^
_refine_ls_extinction_method SHELXL
_refine_ls_goodness_of_fit_ref 1.000
_refine_ls_hydrogen_treatment mixed
_refine_ls_matrix_type full
_refine_ls_number_parameters 423
_refine_ls_number_reflns 6396
_refine_ls_number_restraints 1
_refine_ls_restrained_S_all 1.000
_refine_ls_R_factor_all 0.0438
_refine_ls_R_factor_gt 0.0406
_refine_ls_shift/su_max 0.002
_refine_ls_shift/su_mean 0.000
_refine_ls_structure_factor_coef Fsqd
_refine_ls_weighting_details 'calc w=1/[\s^2^(Fo^2^)+(0.0250P)^2^+37.0000P] where P=(Fo^2^+2Fc^2^)/3'
_refine_ls_weighting_scheme calc
_refine_ls_wR_factor_gt 0.0864
_refine_ls_wR_factor_ref 0.0881
_reflns_number_gt 6068
_reflns_number_total 6396
_reflns_threshold_expression >2sigma(I)
_cod_data_source_file ja503953v_si_009.cif
_cod_data_source_block irhcobc
_cod_depositor_comments
;
The following automatic conversions were performed:

'_symmetry_cell_setting' value 'Monoclinic' changed to 'monoclinic'
according to
/usr/data/users/saulius/crontab/automatic-downloads/rss-feeds/ACS/lib/dictionaries/cif_core.dic
dictionary named 'cif_core.dic' version 2.4.2 from 2011-04-26.

Automatic conversion script
Id: cif_fix_values 2281 2013-09-26 08:29:07Z andrius 

 Adding full bibliography for 4122015--4122017.cif.
;
_cod_original_sg_symbol_H-M P2(1)/c
_cod_database_code 4122015

loop_
_symmetry_equiv_pos_as_xyz
'x, y, z'
'-x, y+1/2, -z+1/2'
'-x, -y, -z'
'x, -y-1/2, z-1/2'

loop_
_atom_site_label
_atom_site_type_symbol
_atom_site_fract_x
_atom_site_fract_y
_atom_site_fract_z
_atom_site_U_iso_or_equiv
_atom_site_adp_type
_atom_site_occupancy
_atom_site_symmetry_multiplicity
_atom_site_calc_flag
_atom_site_refinement_flags
Ir1 Ir 0.297276(11) 0.913207(19) 0.510911(14) 0.01422(9) Uani 1 1 d D
H1 H 0.3636(17) 0.922(5) 0.597(2) 0.023(16) Uiso 1 1 d D
P1 P 0.29430(6) 0.74509(12) 0.58984(9) 0.0156(3) Uani 1 1 d .
P2 P 0.31564(7) 1.11047(12) 0.51257(9) 0.0167(3) Uani 1 1 d .
O1 O 0.3791(2) 0.8547(4) 0.3927(3) 0.0285(10) Uani 1 1 d .
C1 C 0.2348(3) 0.9651(4) 0.5837(3) 0.0159(11) Uani 1 1 d .
C2 C 0.2837(3) 0.9892(5) 0.6728(3) 0.0153(11) Uani 1 1 d .
C3 C 0.3084(3) 0.8991(5) 0.7313(4) 0.0181(11) Uani 1 1 d .
C4 C 0.3606(3) 0.9199(5) 0.8096(4) 0.0224(12) Uani 1 1 d .
H4 H 0.3769 0.8608 0.8512 0.027 Uiso 1 1 calc R
C5 C 0.3893(3) 1.0265(5) 0.8280(4) 0.0245(13) Uani 1 1 d .
H5 H 0.4232 1.0407 0.8834 0.029 Uiso 1 1 calc R
C6 C 0.3689(3) 1.1127(5) 0.7661(4) 0.0214(12) Uani 1 1 d .
H6 H 0.3911 1.1837 0.7777 0.026 Uiso 1 1 calc R
C7 C 0.3160(3) 1.0949(5) 0.6875(4) 0.0193(11) Uani 1 1 d .
C8 C 0.2818(3) 0.7829(5) 0.6976(3) 0.0185(11) Uani 1 1 d .
H8A H 0.2326 0.7794 0.6896 0.022 Uiso 1 1 calc R
H8B H 0.3052 0.7262 0.7427 0.022 Uiso 1 1 calc R
C9 C 0.2971(3) 1.1736(5) 0.6101(4) 0.0208(12) Uani 1 1 d .
H9A H 0.3229 1.2447 0.6274 0.025 Uiso 1 1 calc R
H9B H 0.2480 1.1916 0.5927 0.025 Uiso 1 1 calc R
C10 C 0.1680(3) 0.9838(5) 0.5570(4) 0.0185(11) Uani 1 1 d .
H10 H 0.1434 0.9629 0.4978 0.022 Uiso 1 1 calc R
C11 C 0.1273(3) 1.0329(5) 0.6077(4) 0.0205(12) Uani 1 1 d .
C12 C 0.1442(3) 1.0314(5) 0.6992(4) 0.0237(12) Uani 1 1 d .
H12 H 0.1855 0.9967 0.7340 0.028 Uiso 1 1 calc R
C13 C 0.1022(3) 1.0796(6) 0.7405(4) 0.0324(14) Uani 1 1 d .
H13 H 0.1140 1.0751 0.8029 0.039 Uiso 1 1 calc R
C14 C 0.0434(3) 1.1338(6) 0.6915(5) 0.0373(17) Uani 1 1 d .
H14 H 0.0154 1.1691 0.7199 0.045 Uiso 1 1 calc R
C15 C 0.0256(4) 1.1366(7) 0.6012(5) 0.049(2) Uani 1 1 d .
H15 H -0.0152 1.1736 0.5673 0.058 Uiso 1 1 calc R
C16 C 0.0660(3) 1.0866(7) 0.5591(5) 0.0411(18) Uani 1 1 d .
H16 H 0.0523 1.0883 0.4965 0.049 Uiso 1 1 calc R
C17 C 0.3790(3) 0.6662(5) 0.6284(4) 0.0212(12) Uani 1 1 d .
C18 C 0.4050(3) 0.6442(6) 0.5515(4) 0.0355(16) Uani 1 1 d .
H18A H 0.4142 0.7162 0.5278 0.053 Uiso 1 1 calc R
H18B H 0.3705 0.6026 0.5051 0.053 Uiso 1 1 calc R
H18C H 0.4470 0.5998 0.5723 0.053 Uiso 1 1 calc R
C19 C 0.3767(3) 0.5536(5) 0.6733(5) 0.0330(15) Uani 1 1 d .
H19A H 0.4232 0.5261 0.7021 0.050 Uiso 1 1 calc R
H19B H 0.3512 0.4987 0.6291 0.050 Uiso 1 1 calc R
H19C H 0.3544 0.5637 0.7177 0.050 Uiso 1 1 calc R
C20 C 0.4322(3) 0.7403(5) 0.6949(4) 0.0301(14) Uani 1 1 d .
H20A H 0.4772 0.7058 0.7087 0.045 Uiso 1 1 calc R
H20B H 0.4207 0.7472 0.7491 0.045 Uiso 1 1 calc R
H20C H 0.4325 0.8152 0.6694 0.045 Uiso 1 1 calc R
C21 C 0.2214(3) 0.6433(5) 0.5381(4) 0.0222(12) Uani 1 1 d .
C22 C 0.2294(3) 0.5995(5) 0.4524(4) 0.0306(14) Uani 1 1 d .
H22A H 0.1893 0.5547 0.4200 0.046 Uiso 1 1 calc R
H22B H 0.2702 0.5524 0.4664 0.046 Uiso 1 1 calc R
H22C H 0.2336 0.6633 0.4159 0.046 Uiso 1 1 calc R
C23 C 0.2151(3) 0.5464(5) 0.5981(5) 0.0344(15) Uani 1 1 d .
H23A H 0.1702 0.5113 0.5733 0.052 Uiso 1 1 calc R
H23B H 0.2207 0.5758 0.6571 0.052 Uiso 1 1 calc R
H23C H 0.2505 0.4901 0.6022 0.052 Uiso 1 1 calc R
C24 C 0.1547(3) 0.7113(5) 0.5138(4) 0.0266(13) Uani 1 1 d .
H24A H 0.1564 0.7736 0.4746 0.040 Uiso 1 1 calc R
H24B H 0.1489 0.7415 0.5676 0.040 Uiso 1 1 calc R
H24C H 0.1162 0.6621 0.4837 0.040 Uiso 1 1 calc R
C25 C 0.4088(3) 1.1522(5) 0.5354(4) 0.0222(12) Uani 1 1 d .
C26 C 0.4269(3) 1.1498(5) 0.4517(4) 0.0281(14) Uani 1 1 d .
H26A H 0.4059 1.2144 0.4146 0.042 Uiso 1 1 calc R
H26B H 0.4100 1.0799 0.4194 0.042 Uiso 1 1 calc R
H26C H 0.4764 1.1536 0.4668 0.042 Uiso 1 1 calc R
C27 C 0.4266(3) 1.2696(5) 0.5774(4) 0.0283(14) Uani 1 1 d .
H27A H 0.4727 1.2902 0.5797 0.042 Uiso 1 1 calc R
H27B H 0.4244 1.2684 0.6373 0.042 Uiso 1 1 calc R
H27C H 0.3941 1.3250 0.5418 0.042 Uiso 1 1 calc R
C28 C 0.4555(3) 1.0677(5) 0.6008(4) 0.0247(13) Uani 1 1 d .
H28A H 0.4509 0.9932 0.5732 0.037 Uiso 1 1 calc R
H28B H 0.4425 1.0633 0.6540 0.037 Uiso 1 1 calc R
H28C H 0.5029 1.0930 0.6169 0.037 Uiso 1 1 calc R
C29 C 0.2587(3) 1.1925(5) 0.4152(4) 0.0242(13) Uani 1 1 d .
C30 C 0.2638(3) 1.1462(5) 0.3281(4) 0.0278(14) Uani 1 1 d .
H30A H 0.2307 1.1849 0.2783 0.042 Uiso 1 1 calc R
H30B H 0.2541 1.0653 0.3242 0.042 Uiso 1 1 calc R
H30C H 0.3098 1.1590 0.3265 0.042 Uiso 1 1 calc R
C31 C 0.2749(3) 1.3187(5) 0.4218(4) 0.0283(14) Uani 1 1 d .
H31A H 0.3209 1.3305 0.4201 0.042 Uiso 1 1 calc R
H31B H 0.2720 1.3481 0.4775 0.042 Uiso 1 1 calc R
H31C H 0.2420 1.3581 0.3722 0.042 Uiso 1 1 calc R
C32 C 0.1840(3) 1.1773(5) 0.4110(4) 0.0255(13) Uani 1 1 d .
H32A H 0.1537 1.2159 0.3588 0.038 Uiso 1 1 calc R
H32B H 0.1781 1.2094 0.4642 0.038 Uiso 1 1 calc R
H32C H 0.1728 1.0969 0.4075 0.038 Uiso 1 1 calc R
C33 C 0.2138(3) 0.8942(5) 0.3970(4) 0.0203(12) Uani 1 1 d .
C34 C 0.1670(3) 0.8830(5) 0.3282(4) 0.0218(12) Uani 1 1 d .
C35 C 0.1106(3) 0.8664(6) 0.2481(4) 0.0282(14) Uani 1 1 d .
C36 C 0.0894(3) 0.7587(7) 0.2200(4) 0.0393(17) Uani 1 1 d .
H36 H 0.1135 0.6962 0.2527 0.047 Uiso 1 1 calc R
C37 C 0.0344(3) 0.7400(8) 0.1458(5) 0.053(2) Uani 1 1 d .
H37 H 0.0204 0.6651 0.1282 0.064 Uiso 1 1 calc R
C38 C -0.0010(4) 0.8295(9) 0.0965(5) 0.056(2) Uani 1 1 d .
H38 H -0.0393 0.8161 0.0453 0.067 Uiso 1 1 calc R
C39 C 0.0199(4) 0.9400(9) 0.1224(5) 0.053(2) Uani 1 1 d .
H39 H -0.0036 1.0021 0.0886 0.064 Uiso 1 1 calc R
C40 C 0.0757(3) 0.9575(7) 0.1984(4) 0.0403(17) Uani 1 1 d .
H40 H 0.0901 1.0321 0.2166 0.048 Uiso 1 1 calc R
C41 C 0.3502(3) 0.8750(5) 0.4404(3) 0.0175(11) Uani 1 1 d .

loop_
_atom_site_aniso_label
_atom_site_aniso_U_11
_atom_site_aniso_U_22
_atom_site_aniso_U_33
_atom_site_aniso_U_23
_atom_site_aniso_U_13
_atom_site_aniso_U_12
Ir1 0.01530(12) 0.01382(13) 0.01418(13) -0.00052(10) 0.00575(8) 0.00176(9)
P1 0.0158(6) 0.0146(6) 0.0168(6) 0.0014(6) 0.0060(5) 0.0021(5)
P2 0.0181(6) 0.0149(7) 0.0182(6) 0.0014(6) 0.0075(5) 0.0026(5)
O1 0.035(2) 0.027(2) 0.030(2) -0.010(2) 0.0209(19) -0.0049(19)
C1 0.024(3) 0.014(3) 0.013(2) -0.003(2) 0.011(2) 0.001(2)
C2 0.016(2) 0.019(3) 0.013(2) -0.007(2) 0.007(2) 0.002(2)
C3 0.016(2) 0.022(3) 0.020(3) 0.001(3) 0.011(2) 0.002(2)
C4 0.022(3) 0.026(3) 0.019(3) 0.001(3) 0.008(2) 0.004(2)
C5 0.019(3) 0.037(4) 0.016(3) -0.007(3) 0.004(2) 0.000(3)
C6 0.022(3) 0.019(3) 0.026(3) -0.003(3) 0.011(2) -0.003(2)
C7 0.017(3) 0.020(3) 0.024(3) 0.001(3) 0.010(2) 0.005(2)
C8 0.021(3) 0.021(3) 0.014(2) 0.003(2) 0.008(2) 0.001(2)
C9 0.022(3) 0.018(3) 0.023(3) -0.001(3) 0.008(2) 0.004(2)
C10 0.014(3) 0.021(3) 0.021(3) -0.002(3) 0.005(2) 0.001(2)
C11 0.017(3) 0.019(3) 0.026(3) 0.001(3) 0.006(2) 0.002(2)
C12 0.017(3) 0.028(3) 0.026(3) 0.001(3) 0.007(2) 0.001(2)
C13 0.027(3) 0.039(4) 0.035(3) 0.001(3) 0.016(3) 0.002(3)
C14 0.031(3) 0.046(4) 0.043(4) -0.002(4) 0.023(3) 0.014(3)
C15 0.034(4) 0.065(5) 0.050(4) 0.013(4) 0.018(3) 0.030(4)
C16 0.027(3) 0.061(5) 0.032(3) 0.013(4) 0.007(3) 0.020(3)
C17 0.022(3) 0.021(3) 0.021(3) 0.004(3) 0.007(2) 0.007(2)
C18 0.029(3) 0.048(4) 0.032(3) 0.008(3) 0.014(3) 0.021(3)
C19 0.032(3) 0.024(3) 0.043(4) 0.010(3) 0.012(3) 0.011(3)
C20 0.018(3) 0.026(3) 0.040(4) 0.005(3) 0.001(2) 0.007(2)
C21 0.021(3) 0.018(3) 0.029(3) -0.001(3) 0.011(2) -0.001(2)
C22 0.038(3) 0.019(3) 0.036(3) -0.009(3) 0.015(3) -0.002(3)
C23 0.035(3) 0.020(3) 0.049(4) 0.004(3) 0.015(3) -0.004(3)
C24 0.017(3) 0.026(3) 0.034(3) -0.005(3) 0.005(2) -0.003(2)
C25 0.020(3) 0.022(3) 0.027(3) 0.000(3) 0.011(2) -0.003(2)
C26 0.027(3) 0.026(3) 0.035(3) 0.001(3) 0.015(3) 0.001(3)
C27 0.026(3) 0.024(3) 0.033(3) -0.012(3) 0.008(3) -0.008(3)
C28 0.019(3) 0.023(3) 0.030(3) -0.002(3) 0.005(2) 0.001(2)
C29 0.029(3) 0.016(3) 0.027(3) 0.005(3) 0.009(2) 0.003(2)
C30 0.034(3) 0.028(3) 0.022(3) 0.013(3) 0.009(3) 0.004(3)
C31 0.034(3) 0.020(3) 0.029(3) 0.011(3) 0.007(3) 0.004(3)
C32 0.023(3) 0.022(3) 0.027(3) 0.006(3) 0.002(2) 0.009(2)
C33 0.016(3) 0.023(3) 0.023(3) 0.002(3) 0.007(2) 0.000(2)
C34 0.022(3) 0.023(3) 0.020(3) -0.001(3) 0.006(2) 0.000(2)
C35 0.016(3) 0.048(4) 0.022(3) -0.005(3) 0.007(2) -0.001(3)
C36 0.025(3) 0.057(5) 0.033(3) -0.023(4) 0.006(3) 0.004(3)
C37 0.029(4) 0.085(6) 0.041(4) -0.037(5) 0.004(3) 0.001(4)
C38 0.021(3) 0.108(8) 0.033(4) -0.030(5) 0.004(3) -0.007(4)
C39 0.032(4) 0.091(7) 0.033(4) 0.013(5) 0.007(3) 0.017(4)
C40 0.033(4) 0.055(5) 0.031(3) 0.003(4) 0.007(3) 0.001(3)
C41 0.023(3) 0.017(3) 0.014(2) -0.001(2) 0.009(2) 0.000(2)

loop_
_atom_type_symbol
_atom_type_description
_atom_type_scat_dispersion_real
_atom_type_scat_dispersion_imag
_atom_type_scat_source
C C 0.0181 0.0091 'International Tables Vol C Tables 4.2.6.8 and 6.1.1.4'
H H 0.0000 0.0000 'International Tables Vol C Tables 4.2.6.8 and 6.1.1.4'
O O 0.0492 0.0322 'International Tables Vol C Tables 4.2.6.8 and 6.1.1.4'
P P 0.2955 0.4335 'International Tables Vol C Tables 4.2.6.8 and 6.1.1.4'
Ir Ir -4.7710 6.5667 'International Tables Vol C Tables 4.2.6.8 and 6.1.1.4'

loop_
_geom_angle_atom_site_label_1
_geom_angle_atom_site_label_2
_geom_angle_atom_site_label_3
_geom_angle
C41 Ir1 C33 86.0(2)
C41 Ir1 C1 176.0(2)
C33 Ir1 C1 91.7(2)
C41 Ir1 P2 96.89(17)
C33 Ir1 P2 101.65(16)
C1 Ir1 P2 80.36(15)
C41 Ir1 P1 104.11(17)
C33 Ir1 P1 102.49(16)
C1 Ir1 P1 79.57(15)
P2 Ir1 P1 148.88(5)
C41 Ir1 H1 91(2)
C33 Ir1 H1 177(2)
C1 Ir1 H1 91(2)
P2 Ir1 H1 80(2)
P1 Ir1 H1 76(2)
C8 P1 C21 102.6(2)
C8 P1 C17 102.4(2)
C21 P1 C17 110.3(3)
C8 P1 Ir1 109.02(18)
C21 P1 Ir1 117.32(19)
C17 P1 Ir1 113.54(18)
C29 P2 C9 103.7(3)
C29 P2 C25 110.0(3)
C9 P2 C25 102.3(3)
C29 P2 Ir1 116.46(19)
C9 P2 Ir1 108.90(19)
C25 P2 Ir1 113.99(19)
C10 C1 C2 126.0(5)
C10 C1 Ir1 129.9(4)
C2 C1 Ir1 103.8(3)
C3 C2 C7 121.3(5)
C3 C2 C1 118.7(5)
C7 C2 C1 118.1(5)
C4 C3 C2 118.3(5)
C4 C3 C8 124.7(5)
C2 C3 C8 116.4(5)
C3 C4 C5 120.5(6)
C3 C4 H4 119.7
C5 C4 H4 119.7
C4 C5 C6 120.8(5)
C4 C5 H5 119.6
C6 C5 H5 119.6
C7 C6 C5 120.0(5)
C7 C6 H6 120.0
C5 C6 H6 120.0
C6 C7 C2 118.6(5)
C6 C7 C9 124.7(5)
C2 C7 C9 116.0(5)
C3 C8 P1 113.4(4)
C3 C8 H8A 108.9
P1 C8 H8A 108.9
C3 C8 H8B 108.9
P1 C8 H8B 108.9
H8A C8 H8B 107.7
C7 C9 P2 111.8(4)
C7 C9 H9A 109.3
P2 C9 H9A 109.3
C7 C9 H9B 109.3
P2 C9 H9B 109.3
H9A C9 H9B 107.9
C1 C10 C11 128.2(5)
C1 C10 H10 115.9
C11 C10 H10 115.9
C12 C11 C16 117.1(5)
C12 C11 C10 125.9(5)
C16 C11 C10 117.0(5)
C13 C12 C11 121.4(5)
C13 C12 H12 119.3
C11 C12 H12 119.3
C14 C13 C12 120.2(6)
C14 C13 H13 119.9
C12 C13 H13 119.9
C15 C14 C13 119.5(6)
C15 C14 H14 120.2
C13 C14 H14 120.2
C14 C15 C16 120.9(6)
C14 C15 H15 119.5
C16 C15 H15 119.5
C15 C16 C11 120.8(6)
C15 C16 H16 119.6
C11 C16 H16 119.6
C19 C17 C18 107.9(5)
C19 C17 C20 107.5(5)
C18 C17 C20 107.0(5)
C19 C17 P1 114.3(4)
C18 C17 P1 111.1(4)
C20 C17 P1 108.6(4)
C17 C18 H18A 109.5
C17 C18 H18B 109.5
H18A C18 H18B 109.5
C17 C18 H18C 109.5
H18A C18 H18C 109.5
H18B C18 H18C 109.5
C17 C19 H19A 109.5
C17 C19 H19B 109.5
H19A C19 H19B 109.5
C17 C19 H19C 109.5
H19A C19 H19C 109.5
H19B C19 H19C 109.5
C17 C20 H20A 109.5
C17 C20 H20B 109.5
H20A C20 H20B 109.5
C17 C20 H20C 109.5
H20A C20 H20C 109.5
H20B C20 H20C 109.5
C22 C21 C23 111.6(5)
C22 C21 C24 108.0(5)
C23 C21 C24 107.0(5)
C22 C21 P1 107.4(4)
C23 C21 P1 115.1(4)
C24 C21 P1 107.5(4)
C21 C22 H22A 109.5
C21 C22 H22B 109.5
H22A C22 H22B 109.5
C21 C22 H22C 109.5
H22A C22 H22C 109.5
H22B C22 H22C 109.5
C21 C23 H23A 109.5
C21 C23 H23B 109.5
H23A C23 H23B 109.5
C21 C23 H23C 109.5
H23A C23 H23C 109.5
H23B C23 H23C 109.5
C21 C24 H24A 109.5
C21 C24 H24B 109.5
H24A C24 H24B 109.5
C21 C24 H24C 109.5
H24A C24 H24C 109.5
H24B C24 H24C 109.5
C26 C25 C27 108.1(5)
C26 C25 C28 107.8(5)
C27 C25 C28 106.5(5)
C26 C25 P2 111.2(4)
C27 C25 P2 113.6(4)
C28 C25 P2 109.4(4)
C25 C26 H26A 109.5
C25 C26 H26B 109.5
H26A C26 H26B 109.5
C25 C26 H26C 109.5
H26A C26 H26C 109.5
H26B C26 H26C 109.5
C25 C27 H27A 109.5
C25 C27 H27B 109.5
H27A C27 H27B 109.5
C25 C27 H27C 109.5
H27A C27 H27C 109.5
H27B C27 H27C 109.5
C25 C28 H28A 109.5
C25 C28 H28B 109.5
H28A C28 H28B 109.5
C25 C28 H28C 109.5
H28A C28 H28C 109.5
H28B C28 H28C 109.5
C31 C29 C30 109.4(5)
C31 C29 C32 108.2(5)
C30 C29 C32 106.9(5)
C31 C29 P2 112.6(4)
C30 C29 P2 110.8(4)
C32 C29 P2 108.8(4)
C29 C30 H30A 109.5
C29 C30 H30B 109.5
H30A C30 H30B 109.5
C29 C30 H30C 109.5
H30A C30 H30C 109.5
H30B C30 H30C 109.5
C29 C31 H31A 109.5
C29 C31 H31B 109.5
H31A C31 H31B 109.5
C29 C31 H31C 109.5
H31A C31 H31C 109.5
H31B C31 H31C 109.5
C29 C32 H32A 109.5
C29 C32 H32B 109.5
H32A C32 H32B 109.5
C29 C32 H32C 109.5
H32A C32 H32C 109.5
H32B C32 H32C 109.5
C34 C33 Ir1 177.1(5)
C33 C34 C35 177.9(7)
C36 C35 C40 118.8(6)
C36 C35 C34 119.8(6)
C40 C35 C34 121.4(6)
C37 C36 C35 121.3(8)
C37 C36 H36 119.4
C35 C36 H36 119.4
C36 C37 C38 120.4(8)
C36 C37 H37 119.8
C38 C37 H37 119.8
C37 C38 C39 119.7(7)
C37 C38 H38 120.1
C39 C38 H38 120.1
C40 C39 C38 119.1(8)
C40 C39 H39 120.4
C38 C39 H39 120.4
C39 C40 C35 120.6(8)
C39 C40 H40 119.7
C35 C40 H40 119.7
O1 C41 Ir1 175.4(5)

loop_
_geom_bond_atom_site_label_1
_geom_bond_atom_site_label_2
_geom_bond_distance
Ir1 C41 1.881(5)
Ir1 C33 2.075(5)
Ir1 C1 2.112(5)
Ir1 P2 2.3721(14)
Ir1 P1 2.3769(14)
Ir1 H1 1.598(10)
P1 C8 1.889(5)
P1 C21 1.902(6)
P1 C17 1.910(6)
P2 C29 1.888(6)
P2 C9 1.889(5)
P2 C25 1.916(6)
O1 C41 1.147(6)
C1 C10 1.332(7)
C1 C2 1.482(7)
C2 C3 1.404(8)
C2 C7 1.406(8)
C3 C4 1.385(8)
C3 C8 1.518(8)
C4 C5 1.389(9)
C4 H4 0.9500
C5 C6 1.391(9)
C5 H5 0.9500
C6 C7 1.389(8)
C6 H6 0.9500
C7 C9 1.500(8)
C8 H8A 0.9900
C8 H8B 0.9900
C9 H9A 0.9900
C9 H9B 0.9900
C10 C11 1.480(7)
C10 H10 0.9500
C11 C12 1.393(8)
C11 C16 1.408(8)
C12 C13 1.388(8)
C12 H12 0.9500
C13 C14 1.377(9)
C13 H13 0.9500
C14 C15 1.373(10)
C14 H14 0.9500
C15 C16 1.379(9)
C15 H15 0.9500
C16 H16 0.9500
C17 C19 1.527(8)
C17 C18 1.528(8)
C17 C20 1.536(8)
C18 H18A 0.9800
C18 H18B 0.9800
C18 H18C 0.9800
C19 H19A 0.9800
C19 H19B 0.9800
C19 H19C 0.9800
C20 H20A 0.9800
C20 H20B 0.9800
C20 H20C 0.9800
C21 C22 1.532(8)
C21 C23 1.536(8)
C21 C24 1.542(8)
C22 H22A 0.9800
C22 H22B 0.9800
C22 H22C 0.9800
C23 H23A 0.9800
C23 H23B 0.9800
C23 H23C 0.9800
C24 H24A 0.9800
C24 H24B 0.9800
C24 H24C 0.9800
C25 C26 1.514(8)
C25 C27 1.540(8)
C25 C28 1.542(8)
C26 H26A 0.9800
C26 H26B 0.9800
C26 H26C 0.9800
C27 H27A 0.9800
C27 H27B 0.9800
C27 H27C 0.9800
C28 H28A 0.9800
C28 H28B 0.9800
C28 H28C 0.9800
C29 C31 1.532(8)
C29 C30 1.540(8)
C29 C32 1.548(8)
C30 H30A 0.9800
C30 H30B 0.9800
C30 H30C 0.9800
C31 H31A 0.9800
C31 H31B 0.9800
C31 H31C 0.9800
C32 H32A 0.9800
C32 H32B 0.9800
C32 H32C 0.9800
C33 C34 1.214(8)
C34 C35 1.439(8)
C35 C36 1.379(10)
C35 C40 1.396(10)
C36 C37 1.369(9)
C36 H36 0.9500
C37 C38 1.382(13)
C37 H37 0.9500
C38 C39 1.402(13)
C38 H38 0.9500
C39 C40 1.393(10)
C39 H39 0.9500
C40 H40 0.9500

loop_
_geom_torsion_atom_site_label_1
_geom_torsion_atom_site_label_2
_geom_torsion_atom_site_label_3
_geom_torsion_atom_site_label_4
_geom_torsion
C41 Ir1 P1 C8 153.1(2)
C33 Ir1 P1 C8 -117.9(2)
C1 Ir1 P1 C8 -28.5(2)
P2 Ir1 P1 C8 22.1(2)
C41 Ir1 P1 C21 -91.0(3)
C33 Ir1 P1 C21 -2.0(3)
C1 Ir1 P1 C21 87.4(2)
P2 Ir1 P1 C21 138.0(2)
C41 Ir1 P1 C17 39.7(3)
C33 Ir1 P1 C17 128.6(2)
C1 Ir1 P1 C17 -141.9(2)
P2 Ir1 P1 C17 -91.3(2)
C41 Ir1 P2 C29 83.8(3)
C33 Ir1 P2 C29 -3.5(3)
C1 Ir1 P2 C29 -93.2(3)
P1 Ir1 P2 C29 -143.7(2)
C41 Ir1 P2 C9 -159.4(2)
C33 Ir1 P2 C9 113.3(2)
C1 Ir1 P2 C9 23.5(2)
P1 Ir1 P2 C9 -27.0(2)
C41 Ir1 P2 C25 -45.9(3)
C33 Ir1 P2 C25 -133.2(2)
C1 Ir1 P2 C25 137.0(2)
P1 Ir1 P2 C25 86.5(2)
C41 Ir1 C1 C10 50(3)
C33 Ir1 C1 C10 -4.4(6)
P2 Ir1 C1 C10 97.2(5)
P1 Ir1 C1 C10 -106.7(5)
C41 Ir1 C1 C2 -124(3)
C33 Ir1 C1 C2 -178.4(4)
P2 Ir1 C1 C2 -76.9(3)
P1 Ir1 C1 C2 79.2(3)
C10 C1 C2 C3 103.9(7)
Ir1 C1 C2 C3 -81.8(5)
C10 C1 C2 C7 -91.5(7)
Ir1 C1 C2 C7 82.8(5)
C7 C2 C3 C4 7.6(7)
C1 C2 C3 C4 171.6(5)
C7 C2 C3 C8 -164.5(4)
C1 C2 C3 C8 -0.5(7)
C2 C3 C4 C5 -2.4(8)
C8 C3 C4 C5 169.0(5)
C3 C4 C5 C6 -3.6(8)
C4 C5 C6 C7 4.5(8)
C5 C6 C7 C2 0.6(8)
C5 C6 C7 C9 -169.4(5)
C3 C2 C7 C6 -6.7(7)
C1 C2 C7 C6 -170.9(5)
C3 C2 C7 C9 164.2(5)
C1 C2 C7 C9 0.1(7)
C4 C3 C8 P1 -117.1(5)
C2 C3 C8 P1 54.5(5)
C21 P1 C8 C3 -152.0(4)
C17 P1 C8 C3 93.6(4)
Ir1 P1 C8 C3 -26.9(4)
C6 C7 C9 P2 111.9(5)
C2 C7 C9 P2 -58.4(5)
C29 P2 C9 C7 158.5(4)
C25 P2 C9 C7 -87.1(4)
Ir1 P2 C9 C7 33.9(4)
C2 C1 C10 C11 0.8(10)
Ir1 C1 C10 C11 -172.1(4)
C1 C10 C11 C12 -25.3(10)
C1 C10 C11 C16 154.3(7)
C16 C11 C12 C13 0.7(9)
C10 C11 C12 C13 -179.7(6)
C11 C12 C13 C14 -2.3(10)
C12 C13 C14 C15 2.2(11)
C13 C14 C15 C16 -0.5(13)
C14 C15 C16 C11 -1.1(13)
C12 C11 C16 C15 1.0(11)
C10 C11 C16 C15 -178.7(7)
C8 P1 C17 C19 66.9(5)
C21 P1 C17 C19 -41.7(5)
Ir1 P1 C17 C19 -175.8(4)
C8 P1 C17 C18 -170.6(5)
C21 P1 C17 C18 80.8(5)
Ir1 P1 C17 C18 -53.3(5)
C8 P1 C17 C20 -53.2(4)
C21 P1 C17 C20 -161.8(4)
Ir1 P1 C17 C20 64.2(4)
C8 P1 C21 C22 -175.8(4)
C17 P1 C21 C22 -67.4(5)
Ir1 P1 C21 C22 64.8(4)
C8 P1 C21 C23 -50.9(5)
C17 P1 C21 C23 57.5(5)
Ir1 P1 C21 C23 -170.3(4)
C8 P1 C21 C24 68.2(4)
C17 P1 C21 C24 176.6(4)
Ir1 P1 C21 C24 -51.2(4)
C29 P2 C25 C26 -48.8(5)
C9 P2 C25 C26 -158.6(4)
Ir1 P2 C25 C26 84.1(4)
C29 P2 C25 C27 73.3(5)
C9 P2 C25 C27 -36.4(5)
Ir1 P2 C25 C27 -153.8(4)
C29 P2 C25 C28 -167.8(4)
C9 P2 C25 C28 82.5(4)
Ir1 P2 C25 C28 -34.9(4)
C9 P2 C29 C31 61.0(5)
C25 P2 C29 C31 -47.8(5)
Ir1 P2 C29 C31 -179.4(4)
C9 P2 C29 C30 -176.2(4)
C25 P2 C29 C30 75.1(5)
Ir1 P2 C29 C30 -56.6(4)
C9 P2 C29 C32 -58.9(4)
C25 P2 C29 C32 -167.7(4)
Ir1 P2 C29 C32 60.7(4)
C41 Ir1 C33 C34 -12(10)
C1 Ir1 C33 C34 165(10)
P2 Ir1 C33 C34 84(10)
P1 Ir1 C33 C34 -116(10)
Ir1 C33 C34 C35 130(16)
C33 C34 C35 C36 -40(19)
C33 C34 C35 C40 139(18)
C40 C35 C36 C37 -1.4(10)
C34 C35 C36 C37 177.6(6)
C35 C36 C37 C38 0.9(11)
C36 C37 C38 C39 0.3(11)
C37 C38 C39 C40 -0.8(11)
C38 C39 C40 C35 0.2(11)
C36 C35 C40 C39 0.9(10)
C34 C35 C40 C39 -178.1(6)
C33 Ir1 C41 O1 29(6)
C1 Ir1 C41 O1 -26(8)
P2 Ir1 C41 O1 -72(6)
P1 Ir1 C41 O1 131(6)
